data_7704743
loop_
_publ_author_name
'Musib, Dulal'
'Pal, Mrityunjoy'
'Raza, Md Kausar'
'Roy, Mithun'

_publ_section_title
;
 Photo-physical, theoretical and photo-cytotoxic evaluation of a new class
 of lanthanide(iii)-curcumin/diketone complexes for PDT application.
;
_journal_issue 31
_journal_name_full 'Dalton transactions (Cambridge, England : 2003)'
_journal_page_first 10786
_journal_page_last 10798
_journal_paper_doi 10.1039/d0dt02082f
_journal_volume 49
_journal_year 2020
_chemical_formula_moiety 'C34 H25 La N6 O8'
_chemical_formula_sum 'C34 H25 La N6 O8'
_chemical_formula_weight 784.52
_space_group_crystal_system monoclinic
_space_group_IT_number 14
_space_group_name_Hall '-P 2yn'
_space_group_name_H-M_alt 'P 1 21/n 1'
_symmetry_Int_Tables_number 14
_audit_creation_date 2018-07-16
_audit_creation_method
;
Olex2 1.2
(compiled 2018.05.29 svn.r3508 for OlexSys, GUI svn.r5506)
;
_audit_update_record
;
2018-10-25 deposited with the CCDC.	2020-07-01 downloaded from the CCDC.
;
_cell_angle_alpha 90
_cell_angle_beta 91.550(4)
_cell_angle_gamma 90
_cell_formula_units_Z 4
_cell_length_a 11.4565(13)
_cell_length_b 13.0847(15)
_cell_length_c 21.324(3)
_cell_measurement_reflns_used 9142
_cell_measurement_temperature 296(2)
_cell_measurement_theta_max 30.35
_cell_measurement_theta_min 3.07
_cell_volume 3195.4(7)
_computing_cell_refinement 'SAINT V8.38A (?, 2016)'
_computing_data_reduction 'SAINT V8.38A (?, 2016)'
_computing_molecular_graphics 'Olex2 (Dolomanov et al., 2009)'
_computing_publication_material 'Olex2 (Dolomanov et al., 2009)'
_computing_structure_refinement 'olex2.refine (Bourhis et al., 2015)'
_computing_structure_solution 'SHELXT 2014/5 (Sheldrick, 2014)'
_diffrn_ambient_temperature 296.15
_diffrn_measured_fraction_theta_full 0.9973
_diffrn_measured_fraction_theta_max 0.9971
_diffrn_measurement_device_type 'Bruker APEX-II CCD'
_diffrn_measurement_method '\f and \w scans'
_diffrn_radiation_type 'Mo K\a'
_diffrn_radiation_wavelength 0.71073
_diffrn_reflns_av_R_equivalents 0.1098
_diffrn_reflns_av_unetI/netI 0.0388
_diffrn_reflns_limit_h_max 16
_diffrn_reflns_limit_h_min -16
_diffrn_reflns_limit_k_max 18
_diffrn_reflns_limit_k_min -18
_diffrn_reflns_limit_l_max 30
_diffrn_reflns_limit_l_min -30
_diffrn_reflns_number 123926
_diffrn_reflns_theta_full 30.6521
_diffrn_reflns_theta_max 30.65
_diffrn_reflns_theta_min 3.01
_diffrn_standards_number 0
_exptl_absorpt_coefficient_mu 1.400
_exptl_absorpt_correction_T_max 0.7461
_exptl_absorpt_correction_T_min 0.5795
_exptl_absorpt_correction_type empirical
_exptl_absorpt_process_details
;
SADABS-2016/2 (Bruker,2016/2) was used for absorption correction.
wR2(int) was 0.1029 before and 0.0665 after correction.
The Ratio of minimum to maximum transmission is 0.7767.
The \l/2 correction factor is Not present.
;
_exptl_crystal_colour Yellow
_exptl_crystal_density_diffrn 1.6306
_exptl_crystal_description Rectengular
_exptl_crystal_F_000 1568.2899
_refine_diff_density_max 1.2532
_refine_diff_density_min -2.1121
_refine_diff_density_rms 0.1912
_refine_ls_d_res_high 0.6970
_refine_ls_d_res_low 6.7689
_refine_ls_goodness_of_fit_ref 1.4236
_refine_ls_hydrogen_treatment constr
_refine_ls_matrix_type full
_refine_ls_number_constraints 48
_refine_ls_number_parameters 443
_refine_ls_number_reflns 9837
_refine_ls_number_restraints 0
_refine_ls_restrained_S_all 1.4236
_refine_ls_R_factor_all 0.0751
_refine_ls_R_factor_gt 0.0543
_refine_ls_shift/su_max 0.100
_refine_ls_shift/su_mean 0.0830
_refine_ls_structure_factor_coef Fsqd
_refine_ls_weighting_details 'w=1/[\s^2^(Fo^2^)+(0.1P)^2^] where P=(Fo^2^+2Fc^2^)/3'
_refine_ls_weighting_scheme calc
_refine_ls_wR_factor_gt 0.1718
_refine_ls_wR_factor_ref 0.1944
_reflns_Friedel_coverage 0.0
_reflns_limit_h_max 14
_reflns_limit_h_min -16
_reflns_limit_k_max 18
_reflns_limit_k_min 0
_reflns_limit_l_max 30
_reflns_limit_l_min -13
_reflns_number_gt 7885
_reflns_number_total 9837
_reflns_threshold_expression I>=2u(I)
_cod_data_source_file d0dt02082f2.cif
_cod_data_source_block MR-Ln
_cod_depositor_comments
;
The following automatic conversions were performed:

data item '_exptl_absorpt_correction_type' value 'Empirical' was
changed to 'empirical' in accordance with the
/home/data/users/saulius/crontab/automatic-downloads/rss-feeds/RSC/lib/dictionaries/cif_core.dic
dictionary named 'cif_core.dic' version 2.4.2 last updated on
2011-04-26.

Automatic conversion script
Id: cif_fix_values 7556 2019-12-06 15:28:31Z antanas 

 Adding full bibliography for 7704743.cif.
;
_cod_original_cell_volume 3195.4(6)
_cod_original_sg_symbol_Hall '-P 2ybc (x-z,y,z)'
_cod_database_code 7704743
_olex2_refinement_description
;
1. Fixed Uiso
 At 1.2 times of:
  All C(H) groups
 At 1.5 times of:
  All C(H,H,H) groups
2.a Aromatic/amide H refined with riding coordinates:
 C1(H1), C2(H2), C6(H6), C7(H7), C8(H8), C10(H10), C11(H11), C12(H12),
 C13(H13), C14(H14), C15(H15), C18(H18), C21(H21), C22(H22), C23(H23), C24(H24),
  C26(H26), C27(H27), C29(H29), C30(H30), C31(H31), C33(H33)
2.b Idealised Me refined as rotating group:
 C20(H20a,H20b,H20c)
;
_olex2_submission_special_instructions 'No special instructions were received'

loop_
_space_group_symop_id
_space_group_symop_operation_xyz
1 x,y,z
2 -x+1/2,y+1/2,-z+1/2
3 -x,-y,-z
4 x-1/2,-y-1/2,z-1/2

loop_
_atom_site_label
_atom_site_type_symbol
_atom_site_fract_x
_atom_site_fract_y
_atom_site_fract_z
_atom_site_U_iso_or_equiv
_atom_site_adp_type
_atom_site_occupancy
_atom_site_refinement_flags_posn
La1 La 0.332842(19) 0.268223(18) 0.344520(10) 0.02876(11) Uani 1.000000 .
O1 O 0.4109(3) 0.3600(2) 0.25651(17) 0.0523(9) Uani 1.000000 .
O2 O 0.4470(3) 0.1538(2) 0.28157(15) 0.0419(8) Uani 1.000000 .
O3 O 0.5489(4) 0.2519(3) 0.3965(2) 0.0584(11) Uani 1.000000 .
O4 O 0.6272(3) 0.3672(4) 0.4561(2) 0.0765(13) Uani 1.000000 .
O5 O 0.4837(3) 0.4037(3) 0.39212(19) 0.0515(9) Uani 1.000000 .
O6 O 0.1602(4) 0.2979(3) 0.26008(18) 0.0573(10) Uani 1.000000 .
O7 O 0.0404(4) 0.1826(4) 0.2265(2) 0.0790(14) Uani 1.000000 .
O8 O 0.1830(3) 0.1416(2) 0.28888(16) 0.0459(8) Uani 1.000000 .
N1 N 0.3423(3) 0.2629(3) 0.47422(18) 0.0337(8) Uani 1.000000 .
N2 N 0.3317(3) 0.0868(3) 0.40389(16) 0.0319(7) Uani 1.000000 .
N3 N 0.1150(3) 0.2710(2) 0.39836(18) 0.0313(7) Uani 1.000000 .
N4 N 0.2291(3) 0.4477(3) 0.36955(17) 0.0332(7) Uani 1.000000 .
C1 C 0.3643(5) 0.3453(5) 0.5738(3) 0.0584(15) Uani 1.000000 .
H1 H 0.3719(5) 0.4064(5) 0.5958(3) 0.0700(18) Uiso 1.000000 R
C2 C 0.3520(5) 0.3453(4) 0.5089(2) 0.0467(11) Uani 1.000000 .
H2 H 0.3506(5) 0.4082(4) 0.4886(2) 0.0560(13) Uiso 1.000000 R
C3 C 0.3440(3) 0.1704(3) 0.50406(19) 0.0321(8) Uani 1.000000 .
C4 C 0.3390(3) 0.0780(3) 0.46718(19) 0.0304(8) Uani 1.000000 .
C5 C 0.3448(4) -0.0167(4) 0.4972(2) 0.0413(10) Uani 1.000000 .
C6 C 0.3442(5) -0.1048(4) 0.4592(3) 0.0525(13) Uani 1.000000 .
H6 H 0.3473(5) -0.1693(4) 0.4775(3) 0.0631(15) Uiso 1.000000 R
C7 C 0.3392(5) -0.0950(4) 0.3959(3) 0.0531(13) Uani 1.000000 .
H7 H 0.3409(5) -0.1524(4) 0.3703(3) 0.0638(16) Uiso 1.000000 R
C8 C 0.3649(7) 0.2543(6) 0.6046(3) 0.0650(18) Uani 1.000000 .
H8 H 0.3731(7) 0.2525(6) 0.6481(3) 0.078(2) Uiso 1.000000 R
C9 C 0.3530(5) 0.1625(5) 0.5701(2) 0.0466(12) Uani 1.000000 .
C10 C 0.3547(5) 0.0632(6) 0.5984(3) 0.0622(16) Uani 1.000000 .
H10 H 0.3579(5) 0.0581(6) 0.6420(3) 0.0746(19) Uiso 1.000000 R
C11 C 0.3519(5) -0.0212(5) 0.5646(3) 0.0610(16) Uani 1.000000 .
H11 H 0.3545(5) -0.0844(5) 0.5846(3) 0.0732(19) Uiso 1.000000 R
C12 C 0.3314(4) 0.0023(3) 0.3699(2) 0.0396(10) Uani 1.000000 .
H12 H 0.3256(4) 0.0082(3) 0.3264(2) 0.0475(12) Uiso 1.000000 R
C13 C 0.7422(5) -0.0950(4) 0.2102(2) 0.0512(13) Uani 1.000000 .
H13 H 0.7873(5) -0.1517(4) 0.2006(2) 0.0614(15) Uiso 1.000000 R
C14 C 0.6260(4) -0.1065(4) 0.2224(2) 0.0427(10) Uani 1.000000 .
H14 H 0.5927(4) -0.1713(4) 0.2224(2) 0.0513(12) Uiso 1.000000 R
C15 C 0.5579(4) -0.0210(3) 0.23493(18) 0.0352(9) Uani 1.000000 .
H15 H 0.4792(4) -0.0287(3) 0.24348(18) 0.0423(10) Uiso 1.000000 R
C16 C 0.6076(4) 0.0756(3) 0.23462(18) 0.0323(8) Uani 1.000000 .
C17 C 0.5314(4) 0.1661(3) 0.24488(18) 0.0312(8) Uani 1.000000 .
C18 C 0.5515(4) 0.2560(3) 0.2110(2) 0.0351(9) Uani 1.000000 .
H18 H 0.6132(4) 0.2565(3) 0.1836(2) 0.0421(11) Uiso 1.000000 R
C19 C 0.4852(4) 0.3442(4) 0.2158(2) 0.0378(9) Uani 1.000000 .
C20 C 0.5024(5) 0.4285(4) 0.1689(3) 0.0548(13) Uani 1.000000 .
H20a H 0.445(2) 0.4223(19) 0.1353(10) 0.082(2) Uiso 1.000000 GR
H20b H 0.494(4) 0.4936(4) 0.1891(5) 0.082(2) Uiso 1.000000 GR
H20c H 0.5793(14) 0.424(2) 0.1523(15) 0.082(2) Uiso 1.000000 GR
C21 C 0.7920(4) 0.0012(5) 0.2122(3) 0.0537(13) Uani 1.000000 .
H21 H 0.8713(4) 0.0088(5) 0.2052(3) 0.0645(16) Uiso 1.000000 R
C22 C 0.7259(4) 0.0849(4) 0.2245(2) 0.0452(11) Uani 1.000000 .
H22 H 0.7606(4) 0.1491(4) 0.2260(2) 0.0542(13) Uiso 1.000000 R
C23 C -0.0547(5) 0.1851(4) 0.4339(3) 0.0542(13) Uani 1.000000 .
H23 H -0.0911(5) 0.1233(4) 0.4425(3) 0.0650(16) Uiso 1.000000 R
C24 C -0.1106(5) 0.2745(4) 0.4433(3) 0.0516(13) Uani 1.000000 .
H24 H -0.1862(5) 0.2749(4) 0.4581(3) 0.0619(16) Uiso 1.000000 R
C25 C -0.0537(4) 0.3662(4) 0.43082(19) 0.0348(9) Uani 1.000000 .
C26 C -0.1080(4) 0.4631(4) 0.4389(2) 0.0426(11) Uani 1.000000 .
H26 H -0.1842(4) 0.4665(4) 0.4527(2) 0.0511(13) Uiso 1.000000 R
C27 C -0.0498(4) 0.5500(4) 0.4266(2) 0.0440(11) Uani 1.000000 .
H27 H -0.0863(4) 0.6126(4) 0.4325(2) 0.0528(13) Uiso 1.000000 R
C28 C 0.0658(4) 0.5480(3) 0.40498(18) 0.0341(9) Uani 1.000000 .
C29 C 0.1287(5) 0.6368(3) 0.3925(2) 0.0439(11) Uani 1.000000 .
H29 H 0.0970(5) 0.7006(3) 0.4009(2) 0.0527(13) Uiso 1.000000 R
C30 C 0.2369(5) 0.6293(4) 0.3678(3) 0.0512(12) Uani 1.000000 .
H30 H 0.2793(5) 0.6880(4) 0.3592(3) 0.0614(15) Uiso 1.000000 R
C31 C 0.0584(4) 0.1863(4) 0.4110(2) 0.0427(10) Uani 1.000000 .
H31 H 0.0955(4) 0.1241(4) 0.4044(2) 0.0512(12) Uiso 1.000000 R
C32 C 0.0605(3) 0.3602(3) 0.40817(17) 0.0297(8) Uani 1.000000 .
C33 C 0.2835(5) 0.5333(3) 0.3558(2) 0.0444(11) Uani 1.000000 .
H33 H 0.3560(5) 0.5294(3) 0.3373(2) 0.0533(13) Uiso 1.000000 R
C34 C 0.1205(3) 0.4541(3) 0.39389(17) 0.0277(7) Uani 1.000000 .
C35 N 0.5566(3) 0.3414(3) 0.4155(2) 0.0455(9) Uani 1.000000 .
C36 N 0.1257(4) 0.2086(3) 0.25740(19) 0.0450(10) Uani 1.000000 .

loop_
_atom_site_aniso_label
_atom_site_aniso_U_11
_atom_site_aniso_U_22
_atom_site_aniso_U_33
_atom_site_aniso_U_12
_atom_site_aniso_U_13
_atom_site_aniso_U_23
La1 0.03122(16) 0.02121(15) 0.03415(16) 0.00329(8) 0.00614(10) 0.00163(8)
O1 0.069(2) 0.0294(16) 0.060(2) 0.0099(16) 0.0259(18) 0.0124(15)
O2 0.0499(19) 0.0259(15) 0.0511(18) -0.0002(14) 0.0233(15) 0.0002(13)
O3 0.044(2) 0.0402(19) 0.090(3) 0.0117(16) 0.000(2) -0.006(2)
O4 0.0348(19) 0.088(4) 0.106(3) -0.004(2) -0.018(2) -0.008(3)
O5 0.0359(17) 0.0343(17) 0.084(3) -0.0020(14) -0.0023(16) 0.0116(17)
O6 0.073(3) 0.049(2) 0.050(2) 0.007(2) -0.0064(19) 0.0084(18)
O7 0.060(3) 0.078(3) 0.097(3) 0.013(2) -0.037(2) -0.030(3)
O8 0.0505(19) 0.0332(17) 0.0534(19) 0.0074(15) -0.0073(15) -0.0058(14)
N1 0.0319(18) 0.0332(18) 0.0358(18) 0.0047(14) -0.0004(15) -0.0052(14)
N2 0.0371(18) 0.0220(15) 0.0369(17) 0.0016(14) 0.0045(14) 0.0014(13)
N3 0.0265(16) 0.0268(17) 0.0408(19) 0.0005(13) 0.0023(14) 0.0009(13)
N4 0.0335(17) 0.0208(15) 0.0457(19) 0.0046(13) 0.0065(14) 0.0044(14)
C1 0.065(4) 0.059(4) 0.050(3) 0.010(3) -0.008(3) -0.023(3)
C2 0.050(3) 0.044(3) 0.046(3) 0.004(2) 0.002(2) -0.009(2)
C3 0.0218(17) 0.039(2) 0.036(2) 0.0036(16) 0.0017(15) 0.0047(16)
C4 0.0213(17) 0.033(2) 0.037(2) 0.0005(15) 0.0035(14) 0.0081(16)
C5 0.032(2) 0.042(2) 0.050(2) 0.0009(18) -0.0002(18) 0.017(2)
C6 0.055(3) 0.026(2) 0.077(4) -0.001(2) 0.013(3) 0.017(2)
C7 0.065(3) 0.0195(19) 0.075(4) -0.001(2) 0.013(3) 0.001(2)
C8 0.071(4) 0.093(5) 0.030(2) 0.015(3) -0.008(3) -0.011(3)
C9 0.042(3) 0.061(3) 0.036(2) 0.007(2) -0.0043(19) 0.006(2)
C10 0.062(4) 0.085(5) 0.040(3) 0.014(3) 0.002(2) 0.019(3)
C11 0.057(3) 0.064(4) 0.062(3) 0.010(3) 0.005(3) 0.039(3)
C12 0.055(3) 0.0215(19) 0.043(2) -0.0010(18) 0.0086(19) -0.0015(17)
C13 0.056(3) 0.052(3) 0.046(3) 0.026(2) 0.002(2) 0.005(2)
C14 0.057(3) 0.032(2) 0.040(2) 0.009(2) -0.001(2) 0.0024(18)
C15 0.038(2) 0.038(2) 0.0303(19) 0.0016(18) 0.0033(16) 0.0008(16)
C16 0.034(2) 0.034(2) 0.0290(18) 0.0022(16) 0.0013(15) -0.0001(15)
C17 0.036(2) 0.0271(18) 0.0310(18) -0.0011(16) 0.0032(15) -0.0031(15)
C18 0.037(2) 0.031(2) 0.038(2) -0.0038(17) 0.0075(18) 0.0041(16)
C19 0.044(2) 0.031(2) 0.038(2) -0.0077(19) 0.0030(18) 0.0082(17)
C20 0.062(3) 0.050(3) 0.053(3) 0.004(3) 0.012(2) 0.021(2)
C21 0.036(2) 0.067(4) 0.058(3) 0.014(2) 0.007(2) 0.011(3)
C22 0.037(2) 0.044(3) 0.054(3) 0.000(2) 0.001(2) 0.004(2)
C23 0.040(3) 0.044(3) 0.080(4) -0.012(2) 0.011(2) 0.006(3)
C24 0.034(2) 0.061(4) 0.060(3) 0.000(2) 0.009(2) -0.002(2)
C25 0.0278(19) 0.041(2) 0.035(2) 0.0065(17) 0.0004(16) 0.0008(17)
C26 0.029(2) 0.055(3) 0.043(2) 0.015(2) 0.0005(17) -0.005(2)
C27 0.045(3) 0.046(3) 0.041(2) 0.022(2) -0.0033(19) -0.010(2)
C28 0.043(2) 0.029(2) 0.0299(18) 0.0121(17) -0.0053(16) -0.0049(15)
C29 0.062(3) 0.0206(19) 0.050(2) 0.0112(19) 0.001(2) -0.0024(18)
C30 0.068(3) 0.021(2) 0.064(3) -0.004(2) 0.006(3) 0.006(2)
C31 0.039(2) 0.029(2) 0.061(3) -0.0017(18) 0.008(2) -0.000(2)
C32 0.034(2) 0.0264(18) 0.0289(17) 0.0022(15) -0.0027(15) -0.0016(14)
C33 0.050(3) 0.024(2) 0.060(3) 0.0007(19) 0.009(2) 0.0056(19)
C34 0.0297(18) 0.0251(18) 0.0282(17) 0.0047(15) -0.0017(14) -0.0011(14)
C35 0.0271(18) 0.037(2) 0.073(3) -0.0018(16) 0.0052(18) 0.004(2)
C36 0.055(3) 0.039(2) 0.040(2) 0.0178(19) -0.0086(18) -0.0159(17)

loop_
_atom_type_symbol
_atom_type_scat_dispersion_real
_atom_type_scat_dispersion_imag
_atom_type_scat_Cromer_Mann_a1
_atom_type_scat_Cromer_Mann_a2
_atom_type_scat_Cromer_Mann_a3
_atom_type_scat_Cromer_Mann_a4
_atom_type_scat_Cromer_Mann_b1
_atom_type_scat_Cromer_Mann_b2
_atom_type_scat_Cromer_Mann_b3
_atom_type_scat_Cromer_Mann_b4
_atom_type_scat_Cromer_Mann_c
_atom_type_scat_source
_atom_type_scat_dispersion_source
H 0.00000 0.00000 0.49300 0.32291 0.14019 0.04081 10.51090 26.12570 3.14236 57.79970 0.0030380000826 'International Tables Volume C Table 6.1.1.4 (pp. 500-502)' 'Henke, Gullikson and Davis, At. Data and Nucl. Data Tables, 1993, 54, 2'
C 0.00347 0.00161 2.31000 1.02000 1.58860 0.86500 20.84390 10.20750 0.56870 51.65120 0.215599998832 'International Tables Volume C Table 6.1.1.4 (pp. 500-502)' 'Henke, Gullikson and Davis, At. Data and Nucl. Data Tables, 1993, 54, 2'
La -0.10497 2.62773 20.57800 19.59900 11.37270 3.28719 2.94817 0.24448 18.77260 133.12399 2.14678001404 'International Tables Volume C Table 6.1.1.4 (pp. 500-502)' 'Henke, Gullikson and Davis, At. Data and Nucl. Data Tables, 1993, 54, 2'
O 0.01158 0.00611 3.04850 2.28680 1.54630 0.86700 13.27710 5.70110 0.32390 32.90890 0.250800013542 'International Tables Volume C Table 6.1.1.4 (pp. 500-502)' 'Henke, Gullikson and Davis, At. Data and Nucl. Data Tables, 1993, 54, 2'
N 0.00653 0.00323 12.21260 3.13220 2.01250 1.16630 0.00570 9.89330 28.99750 0.58260 -11.5290002823 'International Tables Volume C Table 6.1.1.4 (pp. 500-502)' 'Henke, Gullikson and Davis, At. Data and Nucl. Data Tables, 1993, 54, 2'

loop_
_geom_angle_atom_site_label_1
_geom_angle_atom_site_label_2
_geom_angle_atom_site_label_3
_geom_angle
_geom_angle_site_symmetry_1
_geom_angle_site_symmetry_3
_geom_angle_publ_flag
O2 La1 O1 70.13(11) . . ?
O3 La1 O1 90.23(15) . . ?
O3 La1 O2 71.01(13) . . ?
O5 La1 O1 73.45(13) . . ?
O5 La1 O2 105.62(12) . . ?
O5 La1 O3 46.76(11) . . ?
O6 La1 O1 71.74(14) . . ?
O6 La1 O2 96.75(13) . . ?
O6 La1 O3 161.09(15) . . ?
O6 La1 O5 128.55(12) . . ?
O8 La1 O1 102.23(12) . . ?
O8 La1 O2 73.55(11) . . ?
O8 La1 O3 135.50(11) . . ?
O8 La1 O5 175.52(11) . . ?
O8 La1 O6 47.76(12) . . ?
N1 La1 O1 141.53(13) . . ?
N1 La1 O2 122.16(11) . . ?
N1 La1 O3 64.90(13) . . ?
N1 La1 O5 68.13(11) . . ?
N1 La1 O6 133.40(12) . . ?
N1 La1 O8 116.12(11) . . ?
N2 La1 O1 144.04(10) . . ?
N2 La1 O2 74.00(10) . . ?
N2 La1 O3 75.65(12) . . ?
N2 La1 O5 114.84(11) . . ?
N2 La1 O6 115.69(12) . . ?
N2 La1 O8 69.32(11) . . ?
N2 La1 N1 60.51(10) . . ?
N3 La1 O1 132.04(11) . . ?
N3 La1 O2 138.02(10) . . ?
N3 La1 O3 131.12(13) . . ?
N3 La1 O5 114.58(11) . . ?
N3 La1 O6 67.58(12) . . ?
N3 La1 O8 67.27(10) . . ?
N3 La1 N1 66.30(11) . . ?
N3 La1 N2 78.53(10) . . ?
N4 La1 O1 83.98(10) . . ?
N4 La1 O2 153.95(10) . . ?
N4 La1 O3 113.16(11) . . ?
N4 La1 O5 68.18(11) . . ?
N4 La1 O6 71.55(12) . . ?
N4 La1 O8 110.56(11) . . ?
N4 La1 N1 80.17(11) . . ?
N4 La1 N2 131.97(10) . . ?
N4 La1 N3 60.00(10) . . ?
C35 La1 O1 84.68(13) . . ?
C35 La1 O2 90.58(12) . . ?
C35 La1 O3 23.50(10) . . ?
C35 La1 O5 23.80(11) . . ?
C35 La1 O6 151.02(12) . . ?
C35 La1 O8 158.90(10) . . ?
C35 La1 N1 60.59(11) . . ?
C35 La1 N2 93.28(11) . . ?
C35 La1 N3 122.42(11) . . ?
C35 La1 N4 89.84(11) . . ?
C36 La1 O1 87.28(14) . . ?
C36 La1 O2 85.85(11) . . ?
C36 La1 O3 156.12(12) . . ?
C36 La1 O5 152.02(12) . . ?
C36 La1 O6 23.48(12) . . ?
C36 La1 O8 24.32(11) . . ?
C36 La1 N1 127.33(12) . . ?
C36 La1 N2 92.71(12) . . ?
C36 La1 N3 64.22(11) . . ?
C36 La1 N4 90.19(11) . . ?
C36 La1 C35 171.91(12) . . ?
C19 O1 La1 136.9(3) . . ?
C17 O2 La1 134.0(3) . . ?
C35 O3 La1 96.6(3) . . ?
C35 O5 La1 97.8(3) . . ?
C36 O6 La1 97.2(3) . . ?
C36 O8 La1 97.1(3) . . ?
C2 N1 La1 122.9(3) . . ?
C3 N1 La1 119.2(3) . . ?
C3 N1 C2 117.8(4) . . ?
C4 N2 La1 122.9(3) . . ?
C12 N2 La1 118.7(3) . . ?
C12 N2 C4 118.3(4) . . ?
N4 N3 La1 58.48(10) . . ?
C31 N3 La1 121.8(3) . . ?
C31 N3 N4 178.6(3) . . ?
C32 N3 La1 120.2(3) . . ?
C32 N3 N4 61.8(2) . . ?
C32 N3 C31 117.8(4) . . ?
N3 N4 La1 61.52(10) . . ?
C33 N4 La1 118.9(3) . . ?
C33 N4 N3 179.6(3) . . ?
C34 N4 La1 122.8(3) . . ?
C34 N4 N3 61.3(2) . . ?
C34 N4 C33 118.3(4) . . ?
C2 C1 H1 120.6(4) . . ?
C8 C1 H1 120.6(3) . . ?
C8 C1 C2 118.8(5) . . ?
C1 C2 N1 124.6(6) . . ?
H2 C2 N1 117.7(3) . . ?
H2 C2 C1 117.7(4) . . ?
C4 C3 N1 119.2(4) . . ?
C9 C3 N1 121.9(4) . . ?
C9 C3 C4 118.9(4) . . ?
C3 C4 N2 118.2(4) . . ?
C5 C4 N2 122.2(4) . . ?
C5 C4 C3 119.5(4) . . ?
C6 C5 C4 117.6(4) . . ?
C11 C5 C4 119.7(5) . . ?
C11 C5 C6 122.7(5) . . ?
H6 C6 C5 120.2(3) . . ?
C7 C6 C5 119.7(4) . . ?
C7 C6 H6 120.2(3) . . ?
H7 C7 C6 120.5(3) . . ?
C12 C7 C6 119.0(5) . . ?
C12 C7 H7 120.5(3) . . ?
H8 C8 C1 120.3(3) . . ?
C9 C8 C1 119.5(5) . . ?
C9 C8 H8 120.3(3) . . ?
C8 C9 C3 117.4(5) . . ?
C10 C9 C3 119.1(5) . . ?
C10 C9 C8 123.4(5) . . ?
H10 C10 C9 119.1(3) . . ?
C11 C10 C9 121.9(5) . . ?
C11 C10 H10 119.1(3) . . ?
C10 C11 C5 120.8(5) . . ?
H11 C11 C5 119.6(3) . . ?
H11 C11 C10 119.6(3) . . ?
C7 C12 N2 123.2(4) . . ?
H12 C12 N2 118.4(3) . . ?
H12 C12 C7 118.4(3) . . ?
C14 C13 H13 120.1(3) . . ?
C21 C13 H13 120.1(3) . . ?
C21 C13 C14 119.7(5) . . ?
H14 C14 C13 120.0(3) . . ?
C15 C14 C13 120.0(5) . . ?
C15 C14 H14 120.0(3) . . ?
H15 C15 C14 120.1(3) . . ?
C16 C15 C14 119.9(4) . . ?
C16 C15 H15 120.1(2) . . ?
C17 C16 C15 118.7(4) . . ?
C22 C16 C15 119.0(4) . . ?
C22 C16 C17 122.2(4) . . ?
C16 C17 O2 116.6(4) . . ?
C18 C17 O2 124.2(4) . . ?
C18 C17 C16 119.1(4) . . ?
H18 C18 C17 117.9(3) . . ?
C19 C18 C17 124.2(4) . . ?
C19 C18 H18 117.9(3) . . ?
C18 C19 O1 125.0(4) . . ?
C20 C19 O1 116.4(4) . . ?
C20 C19 C18 118.6(4) . . ?
H20a C20 C19 109.5 . . ?
H20b C20 C19 109.5 . . ?
H20b C20 H20a 109.5 . . ?
H20c C20 C19 109.5 . . ?
H20c C20 H20a 109.5 . . ?
H20c C20 H20b 109.5 . . ?
H21 C21 C13 119.8(3) . . ?
C22 C21 C13 120.5(5) . . ?
C22 C21 H21 119.8(3) . . ?
C21 C22 C16 120.8(5) . . ?
H22 C22 C16 119.6(3) . . ?
H22 C22 C21 119.6(3) . . ?
C24 C23 H23 120.3(3) . . ?
C31 C23 H23 120.3(3) . . ?
C31 C23 C24 119.4(5) . . ?
H24 C24 C23 120.3(3) . . ?
C25 C24 C23 119.4(5) . . ?
C25 C24 H24 120.3(3) . . ?
C26 C25 C24 122.3(4) . . ?
C32 C25 C24 117.4(4) . . ?
C32 C25 C26 120.2(4) . . ?
H26 C26 C25 119.8(3) . . ?
C27 C26 C25 120.5(4) . . ?
C27 C26 H26 119.8(3) . . ?
H27 C27 C26 119.3(3) . . ?
C28 C27 C26 121.4(4) . . ?
C28 C27 H27 119.3(3) . . ?
C29 C28 C27 122.6(4) . . ?
C34 C28 C27 119.9(4) . . ?
C34 C28 C29 117.5(4) . . ?
H29 C29 C28 120.2(3) . . ?
C30 C29 C28 119.5(4) . . ?
C30 C29 H29 120.2(3) . . ?
H30 C30 C29 120.2(3) . . ?
C33 C30 C29 119.6(4) . . ?
C33 C30 H30 120.2(3) . . ?
C23 C31 N3 123.2(5) . . ?
H31 C31 N3 118.4(3) . . ?
H31 C31 C23 118.4(3) . . ?
C25 C32 N3 122.8(4) . . ?
C34 C32 N3 118.7(3) . . ?
C34 C32 C25 118.4(4) . . ?
C30 C33 N4 122.6(5) . . ?
H33 C33 N4 118.7(3) . . ?
H33 C33 C30 118.7(3) . . ?
C28 C34 N4 122.3(4) . . ?
C32 C34 N4 118.2(3) . . ?
C32 C34 C28 119.5(4) . . ?
O3 C35 La1 59.9(3) . . ?
O4 C35 La1 163.8(4) . . ?
O4 C35 O3 122.2(5) . . ?
O5 C35 La1 58.3(2) . . ?
O5 C35 O3 116.2(4) . . ?
O5 C35 O4 121.5(5) . . ?
O6 C36 La1 59.4(2) . . ?
O7 C36 La1 175.7(4) . . ?
O7 C36 O6 122.9(5) . . ?
O8 C36 La1 58.6(2) . . ?
O8 C36 O6 117.8(4) . . ?
O8 C36 O7 119.3(5) . . ?

loop_
_geom_bond_atom_site_label_1
_geom_bond_atom_site_label_2
_geom_bond_distance
_geom_bond_site_symmetry_2
_geom_bond_publ_flag
La1 O1 2.419(3) . ?
La1 O2 2.418(3) . ?
La1 O3 2.693(4) . ?
La1 O5 2.658(4) . ?
La1 O6 2.666(4) . ?
La1 O8 2.644(3) . ?
La1 N1 2.766(4) . ?
La1 N2 2.690(3) . ?
La1 N3 2.776(4) . ?
La1 N4 2.692(3) . ?
La1 C35 3.093(4) . ?
La1 C36 3.075(4) . ?
O1 C19 1.249(5) . ?
O2 C17 1.271(5) . ?
O3 C35 1.242(5) . ?
O4 C35 1.217(6) . ?
O5 C35 1.260(5) . ?
O6 C36 1.235(6) . ?
O7 C36 1.212(6) . ?
O8 C36 1.276(5) . ?
N1 C2 1.311(6) . ?
N1 C3 1.367(6) . ?
N2 C4 1.355(5) . ?
N2 C12 1.322(5) . ?
N3 N4 2.735(5) . ?
N3 C31 1.316(6) . ?
N3 C32 1.343(5) . ?
N4 C33 1.319(6) . ?
N4 C34 1.364(5) . ?
C1 H1 0.9300 . ?
C1 C2 1.386(8) . ?
C1 C8 1.361(9) . ?
C2 H2 0.9300 . ?
C3 C4 1.442(6) . ?
C3 C9 1.412(6) . ?
C4 C5 1.396(6) . ?
C5 C6 1.408(7) . ?
C5 C11 1.438(7) . ?
C6 H6 0.9300 . ?
C6 C7 1.356(8) . ?
C7 H7 0.9300 . ?
C7 C12 1.391(6) . ?
C8 H8 0.9300 . ?
C8 C9 1.414(9) . ?
C9 C10 1.433(9) . ?
C10 H10 0.9300 . ?
C10 C11 1.318(9) . ?
C11 H11 0.9300 . ?
C12 H12 0.9300 . ?
C13 H13 0.9300 . ?
C13 C14 1.371(7) . ?
C13 C21 1.383(8) . ?
C14 H14 0.9300 . ?
C14 C15 1.395(6) . ?
C15 H15 0.9300 . ?
C15 C16 1.387(6) . ?
C16 C17 1.491(6) . ?
C16 C22 1.383(6) . ?
C17 C18 1.402(6) . ?
C18 H18 0.9300 . ?
C18 C19 1.387(6) . ?
C19 C20 1.507(6) . ?
C20 H20a 0.9600 . ?
C20 H20b 0.9600 . ?
C20 H20c 0.9600 . ?
C21 H21 0.9300 . ?
C21 C22 1.361(7) . ?
C22 H22 0.9300 . ?
C23 H23 0.9300 . ?
C23 C24 1.352(8) . ?
C23 C31 1.396(7) . ?
C24 H24 0.9300 . ?
C24 C25 1.395(7) . ?
C25 C26 1.425(6) . ?
C25 C32 1.408(6) . ?
C26 H26 0.9300 . ?
C26 C27 1.347(7) . ?
C27 H27 0.9300 . ?
C27 C28 1.414(6) . ?
C28 C29 1.397(6) . ?
C28 C34 1.402(5) . ?
C29 H29 0.9300 . ?
C29 C30 1.362(7) . ?
C30 H30 0.9300 . ?
C30 C33 1.391(7) . ?
C31 H31 0.9300 . ?
C32 C34 1.445(5) . ?
C33 H33 0.9300 . ?
